data_7151573
loop_
_publ_author_name
'Emmerson, Daniel P. G.'
'Villard, Renaud'
'Mugnaini, Claudia'
'Batsanov, Andrei'
'Howard, Judith A. K.'
'Hems, William P.'
'Tooze, Robert P.'
'Davis, Benjamin G.'

_publ_section_title
;
 Precise structure activity relationships in asymmetric catalysis using
 carbohydrate scaffolds to allow ready fine tuning:
 dialkylzinc?aldehyde additionsThis is one of a number of contributions
 from the current members of the Dyson Perrins Laboratory to mark the
 end of almost 90 years of organic chemistry research in that building,
 as all its current academic staff move across South Parks Road to a
 new purpose-built laboratory.
;
_journal_issue 21
_journal_name_full 'Organic &amp;  Biomolecular Chemistry'
_journal_page_first 3826
_journal_paper_doi 10.1039/b309715n
_journal_volume 1
_journal_year 2003
_chemical_absolute_configuration syn
_chemical_formula_sum 'C28 H31 N O5'
_chemical_formula_weight 461.54
_chemical_melting_point 420.15
_chemical_name_systematic
;
methyl 2-N,N-dibenzylamino-4,6-O-benzylidene-2-deoxy-\a-D-glucopyranoside
;
_chemical_optical_rotation '[\a]^25^~D~ +43.7 (c 1.12, CHCl~3~)'
_space_group_IT_number 4
_symmetry_cell_setting monoclinic
_symmetry_space_group_name_Hall 'P 2yb'
_symmetry_space_group_name_H-M 'P 1 21 1'
_atom_sites_solution_hydrogens difmap
_atom_sites_solution_primary direct
_atom_sites_solution_secondary difmap
_audit_creation_method SHELXL-97
_cell_angle_alpha 90.00
_cell_angle_beta 90.22(1)
_cell_angle_gamma 90.00
_cell_formula_units_Z 2
_cell_length_a 6.282(1)
_cell_length_b 19.484(4)
_cell_length_c 10.205(2)
_cell_measurement_reflns_used 6129
_cell_measurement_temperature 100(2)
_cell_measurement_theta_max 54.92
_cell_measurement_theta_min 4.51
_cell_volume 1249.1(4)
_computing_cell_refinement 'Bruker SMART'
_computing_data_collection 'Bruker SMART'
_computing_data_reduction 'Bruker SHELXTL'
_computing_molecular_graphics 'Bruker SHELXTL'
_computing_publication_material 'Bruker SHELXTL'
_computing_structure_refinement 'SHELXL-97 (Sheldrick, 1997)'
_computing_structure_solution 'SHELXS-97 (Sheldrick, 1990)'
_diffrn_ambient_temperature 100(2)
_diffrn_detector_area_resol_mean 8
_diffrn_measured_fraction_theta_full 0.998
_diffrn_measured_fraction_theta_max 0.998
_diffrn_measurement_device_type 'SMART 1K CCD area detector'
_diffrn_measurement_method \w-scans
_diffrn_radiation_monochromator graphite
_diffrn_radiation_source 'fine-focus sealed tube'
_diffrn_radiation_type MoK\a
_diffrn_radiation_wavelength 0.71073
_diffrn_reflns_av_R_equivalents 0.0261
_diffrn_reflns_av_sigmaI/netI 0.0219
_diffrn_reflns_limit_h_max 8
_diffrn_reflns_limit_h_min -7
_diffrn_reflns_limit_k_max 25
_diffrn_reflns_limit_k_min -21
_diffrn_reflns_limit_l_max 13
_diffrn_reflns_limit_l_min -13
_diffrn_reflns_number 8585
_diffrn_reflns_theta_full 27.48
_diffrn_reflns_theta_max 27.48
_diffrn_reflns_theta_min 2.00
_diffrn_standards_decay_% 0
_exptl_absorpt_coefficient_mu 0.084
_exptl_absorpt_correction_type none
_exptl_crystal_colour colourless
_exptl_crystal_density_diffrn 1.227
_exptl_crystal_density_meas ?
_exptl_crystal_density_method .
_exptl_crystal_description prism
_exptl_crystal_F_000 492
_exptl_crystal_size_max 0.40
_exptl_crystal_size_mid 0.32
_exptl_crystal_size_min 0.32
_refine_diff_density_max 0.210
_refine_diff_density_min -0.203
_refine_diff_density_rms 0.037
_refine_ls_abs_structure_details
;
undeterminable, Friedel pairs merged, all \Df'' set to 0
;
_refine_ls_extinction_method none
_refine_ls_goodness_of_fit_ref 1.051
_refine_ls_hydrogen_treatment mixed
_refine_ls_matrix_type full
_refine_ls_number_parameters 314
_refine_ls_number_reflns 2937
_refine_ls_number_restraints 1
_refine_ls_restrained_S_all 1.051
_refine_ls_R_factor_all 0.0329
_refine_ls_R_factor_gt 0.0311
_refine_ls_shift/su_max 0.001
_refine_ls_shift/su_mean 0.000
_refine_ls_structure_factor_coef Fsqd
_refine_ls_weighting_details 'calc w=1/[\s^2^(Fo^2^)+(0.0444P)^2^+0.2061P] where P=(Fo^2^+2Fc^2^)/3'
_refine_ls_weighting_scheme calc
_refine_ls_wR_factor_gt 0.0773
_refine_ls_wR_factor_ref 0.0785
_reflns_Friedel_coverage 0.50
_reflns_number_gt 2810
_reflns_number_total 2937
_reflns_threshold_expression I>2\s(I)
_cod_data_source_file b309715n.txt
_cod_data_source_block 4g
_cod_depositor_comments
;
The following automatic conversions were performed:
'_symmetry_cell_setting' value 'Monoclinic' changed to 'monoclinic'
according to '/home/adriana/struct/CIF-dictionaries/cif_core.dic'
dictionary named 'cif_core.dic' version 2.4.1 from 2010-06-29.

Automatic conversion script
Id: cif_fix_enum 1555 2011-01-17 13:19:09Z saulius 

The following automatic conversions were performed:

'_chemical_melting_point' value '147\% C' was changed to '420.15' -
it was converted from degrees Celsius(C) to Kelvins(K).

Automatic conversion script
Id: cif_fix_values 1569 2011-02-09 13:29:24Z adriana 
;
_cod_original_sg_symbol_H-M P2(1)
_cod_database_code 7151573

loop_
_symmetry_equiv_pos_as_xyz
'x, y, z'
'-x, y+1/2, -z'

loop_
_atom_site_label
_atom_site_type_symbol
_atom_site_fract_x
_atom_site_fract_y
_atom_site_fract_z
_atom_site_U_iso_or_equiv
_atom_site_adp_type
_atom_site_occupancy
_atom_site_symmetry_multiplicity
_atom_site_calc_flag
_atom_site_refinement_flags
_atom_site_disorder_assembly
_atom_site_disorder_group
O1 O -0.18965(19) 0.35579(7) 0.22849(12) 0.0189(3) Uani 1 1 d . . .
O2 O 0.0313(2) 0.49914(7) 0.41543(13) 0.0221(3) Uani 1 1 d . . .
O3 O 0.30808(19) 0.44783(6) 0.29653(12) 0.0177(3) Uani 1 1 d . . .
O4 O 0.4336(2) 0.35775(7) 0.08216(12) 0.0185(2) Uani 1 1 d . . .
H04 H 0.539(4) 0.3680(13) 0.127(2) 0.027(6) Uiso 1 1 d . . .
O5 O -0.0485(2) 0.24800(7) 0.28424(12) 0.0210(3) Uani 1 1 d . . .
N1 N 0.1506(2) 0.24079(7) 0.02715(14) 0.0172(3) Uani 1 1 d . . .
C1 C -0.1059(3) 0.29193(9) 0.18068(16) 0.0174(3) Uani 1 1 d . . .
H1 H -0.2184 0.2688 0.1270 0.021 Uiso 1 1 calc R . .
C2 C 0.0889(3) 0.30463(8) 0.09315(16) 0.0155(3) Uani 1 1 d . . .
H2 H 0.0398 0.3365 0.0224 0.019 Uiso 1 1 calc R . .
C3 C 0.2626(3) 0.34371(9) 0.16967(16) 0.0152(3) Uani 1 1 d . . .
H3 H 0.3142 0.3154 0.2451 0.018 Uiso 1 1 calc R . .
C4 C 0.1593(3) 0.40926(9) 0.21915(16) 0.0163(3) Uani 1 1 d . . .
H4 H 0.1139 0.4376 0.1423 0.020 Uiso 1 1 calc R . .
C5 C -0.0353(3) 0.39361(9) 0.30353(17) 0.0173(3) Uani 1 1 d . . .
H5 H 0.0086 0.3664 0.3822 0.021 Uiso 1 1 calc R . .
C6 C -0.1310(3) 0.46166(10) 0.34642(18) 0.0218(4) Uani 1 1 d . . .
H61 H -0.1799 0.4880 0.2691 0.028 Uiso 1 1 calc R . .
H62 H -0.2545 0.4536 0.4043 0.028 Uiso 1 1 calc R . .
C7 C 0.2131(3) 0.51101(9) 0.33746(17) 0.0199(4) Uani 1 1 d . . .
H7 H 0.1732 0.5390 0.2590 0.024 Uiso 1 1 calc R . .
C8 C -0.2297(3) 0.22097(11) 0.3527(2) 0.0280(4) Uani 1 1 d . . .
H81 H -0.311(2) 0.1918(8) 0.2941(11) 0.042(4) Uiso 1 1 calc R . .
H82 H -0.318(2) 0.2585(6) 0.3826(15) 0.042(4) Uiso 1 1 calc R . .
H83 H -0.1817(8) 0.1943(8) 0.4274(15) 0.042(4) Uiso 1 1 calc R . .
C9 C 0.2248(3) 0.25063(10) -0.10930(17) 0.0208(4) Uani 1 1 d . . .
H91 H 0.2621 0.2054 -0.1470 0.027 Uiso 1 1 calc R . .
H92 H 0.3554 0.2791 -0.1083 0.027 Uiso 1 1 calc R . .
C10 C 0.3056(3) 0.19860(9) 0.09912(17) 0.0189(3) Uani 1 1 d . . .
H101 H 0.2873 0.2063 0.1943 0.025 Uiso 1 1 calc R . .
H102 H 0.4513 0.2133 0.0755 0.025 Uiso 1 1 calc R . .
C20 C 0.0600(3) 0.28471(10) -0.19599(16) 0.0200(4) Uani 1 1 d . . .
C21 C -0.1329(3) 0.25192(11) -0.22369(19) 0.0260(4) Uani 1 1 d . . .
H21 H -0.1601 0.2077 -0.1884 0.031 Uiso 1 1 calc R . .
C22 C -0.2855(3) 0.28351(12) -0.30244(19) 0.0304(4) Uani 1 1 d . . .
H22 H -0.4161 0.2608 -0.3206 0.037 Uiso 1 1 calc R . .
C23 C -0.2474(3) 0.34807(12) -0.35447(19) 0.0295(4) Uani 1 1 d . . .
H23 H -0.3521 0.3696 -0.4079 0.035 Uiso 1 1 calc R . .
C24 C -0.0565(4) 0.38136(11) -0.32868(19) 0.0303(4) Uani 1 1 d . . .
H24 H -0.0301 0.4256 -0.3644 0.036 Uiso 1 1 calc R . .
C25 C 0.0969(3) 0.34947(10) -0.24984(18) 0.0253(4) Uani 1 1 d . . .
H25 H 0.2279 0.3722 -0.2327 0.030 Uiso 1 1 calc R . .
C30 C 0.2813(3) 0.12279(9) 0.07005(17) 0.0188(3) Uani 1 1 d . . .
C31 C 0.0878(3) 0.09002(10) 0.09582(18) 0.0221(4) Uani 1 1 d . . .
H31 H -0.0321 0.1163 0.1221 0.026 Uiso 1 1 calc R . .
C32 C 0.0700(3) 0.01917(10) 0.08323(19) 0.0256(4) Uani 1 1 d . . .
H32 H -0.0614 -0.0028 0.1020 0.031 Uiso 1 1 calc R . .
C33 C 0.2447(3) -0.01971(10) 0.04305(19) 0.0251(4) Uani 1 1 d . . .
H33 H 0.2331 -0.0682 0.0362 0.030 Uiso 1 1 calc R . .
C34 C 0.4353(3) 0.01259(10) 0.01312(19) 0.0261(4) Uani 1 1 d . . .
H34 H 0.5533 -0.0135 -0.0167 0.031 Uiso 1 1 calc R . .
C35 C 0.4531(3) 0.08382(10) 0.02706(18) 0.0214(4) Uani 1 1 d . . .
H35 H 0.5839 0.1058 0.0070 0.026 Uiso 1 1 calc R . .
C40 C 0.3770(3) 0.54872(9) 0.41790(18) 0.0197(3) Uani 1 1 d . . .
C41 C 0.4949(3) 0.60173(10) 0.36298(19) 0.0249(4) Uani 1 1 d . . .
H41 H 0.4654 0.6164 0.2760 0.030 Uiso 1 1 calc R . .
C42 C 0.6568(3) 0.63363(11) 0.4352(2) 0.0281(4) Uani 1 1 d . . .
H42 H 0.7363 0.6701 0.3977 0.034 Uiso 1 1 calc R . .
C43 C 0.7010(3) 0.61161(11) 0.56202(19) 0.0266(4) Uani 1 1 d . . .
H43 H 0.8115 0.6329 0.6111 0.032 Uiso 1 1 calc R . .
C44 C 0.5838(3) 0.55859(11) 0.61713(19) 0.0265(4) Uani 1 1 d . . .
H44 H 0.6147 0.5436 0.7037 0.032 Uiso 1 1 calc R . .
C45 C 0.4212(3) 0.52741(10) 0.54583(18) 0.0234(4) Uani 1 1 d . . .
H45 H 0.3401 0.4916 0.5842 0.028 Uiso 1 1 calc R . .

loop_
_atom_site_aniso_label
_atom_site_aniso_U_11
_atom_site_aniso_U_22
_atom_site_aniso_U_33
_atom_site_aniso_U_23
_atom_site_aniso_U_13
_atom_site_aniso_U_12
O1 0.0137(6) 0.0206(6) 0.0224(6) -0.0036(5) -0.0014(5) 0.0004(5)
O2 0.0183(6) 0.0243(7) 0.0237(6) -0.0083(5) -0.0004(5) 0.0013(5)
O3 0.0159(6) 0.0164(6) 0.0208(6) -0.0043(5) -0.0018(5) 0.0000(5)
O4 0.0142(6) 0.0205(6) 0.0208(6) -0.0027(5) 0.0019(5) -0.0026(5)
O5 0.0186(6) 0.0223(6) 0.0220(6) 0.0043(5) 0.0022(5) -0.0018(5)
N1 0.0190(7) 0.0156(7) 0.0169(7) -0.0015(6) -0.0015(5) 0.0006(6)
C1 0.0156(8) 0.0171(8) 0.0193(8) -0.0014(7) -0.0002(6) 0.0000(6)
C2 0.0148(8) 0.0143(8) 0.0172(8) -0.0002(6) -0.0011(6) 0.0000(6)
C3 0.0140(7) 0.0154(8) 0.0163(7) -0.0009(6) 0.0000(6) 0.0011(6)
C4 0.0153(8) 0.0163(8) 0.0172(7) -0.0012(6) -0.0025(6) 0.0003(6)
C5 0.0144(8) 0.0203(8) 0.0172(7) -0.0020(6) -0.0016(6) -0.0001(6)
C6 0.0159(8) 0.0249(9) 0.0247(9) -0.0060(7) -0.0010(7) 0.0026(7)
C7 0.0207(8) 0.0179(8) 0.0211(8) -0.0026(7) -0.0014(7) 0.0026(7)
C8 0.0242(10) 0.0299(10) 0.0300(10) 0.0075(8) 0.0069(8) -0.0024(8)
C9 0.0217(8) 0.0220(8) 0.0187(8) -0.0026(7) 0.0017(7) 0.0006(7)
C10 0.0181(8) 0.0163(8) 0.0224(8) -0.0009(7) -0.0038(6) -0.0004(7)
C20 0.0229(9) 0.0226(9) 0.0146(7) -0.0021(7) 0.0021(6) 0.0009(7)
C21 0.0289(10) 0.0264(9) 0.0226(9) 0.0020(8) 0.0000(7) -0.0042(8)
C22 0.0247(10) 0.0421(12) 0.0245(9) 0.0022(9) -0.0022(8) -0.0046(9)
C23 0.0301(10) 0.0382(11) 0.0202(9) 0.0019(8) -0.0032(7) 0.0079(9)
C24 0.0407(12) 0.0261(10) 0.0240(9) 0.0043(8) 0.0009(8) 0.0012(9)
C25 0.0292(10) 0.0252(9) 0.0216(8) -0.0002(8) -0.0002(7) -0.0036(8)
C30 0.0229(9) 0.0165(8) 0.0168(8) -0.0011(6) -0.0044(6) 0.0012(7)
C31 0.0193(9) 0.0207(9) 0.0262(9) -0.0019(7) -0.0026(7) 0.0013(7)
C32 0.0249(9) 0.0228(9) 0.0292(9) -0.0003(8) -0.0049(7) -0.0032(7)
C33 0.0313(10) 0.0173(8) 0.0268(9) -0.0053(7) -0.0052(8) -0.0007(7)
C34 0.0277(9) 0.0236(9) 0.0269(9) -0.0068(8) -0.0001(7) 0.0048(8)
C35 0.0210(9) 0.0202(9) 0.0229(8) -0.0011(7) 0.0005(7) 0.0006(7)
C40 0.0201(8) 0.0164(8) 0.0225(8) -0.0054(7) -0.0003(7) 0.0041(7)
C41 0.0286(10) 0.0212(9) 0.0248(9) 0.0002(7) -0.0025(7) 0.0010(8)
C42 0.0274(10) 0.0238(9) 0.0330(10) -0.0025(8) 0.0009(8) -0.0040(8)
C43 0.0222(9) 0.0291(10) 0.0285(9) -0.0114(8) -0.0034(7) -0.0005(8)
C44 0.0268(10) 0.0326(11) 0.0199(8) -0.0045(8) -0.0016(7) 0.0021(8)
C45 0.0243(9) 0.0237(9) 0.0223(8) -0.0037(7) 0.0002(7) 0.0003(7)

loop_
_atom_type_symbol
_atom_type_description
_atom_type_scat_dispersion_real
_atom_type_scat_dispersion_imag
_atom_type_scat_source
C C 0.0033 0.0000 'International Tables Vol C Tables 4.2.6.8 and 6.1.1.4'
H H 0.0000 0.0000 'International Tables Vol C Tables 4.2.6.8 and 6.1.1.4'
N N 0.0061 0.0000 'International Tables Vol C Tables 4.2.6.8 and 6.1.1.4'
O O 0.0106 0.0000 'International Tables Vol C Tables 4.2.6.8 and 6.1.1.4'

loop_
_geom_angle_atom_site_label_1
_geom_angle_atom_site_label_2
_geom_angle_atom_site_label_3
_geom_angle
_geom_angle_site_symmetry_1
_geom_angle_site_symmetry_3
_geom_angle_publ_flag
C5 O1 C1 112.19(12) . . ?
C7 O2 C6 112.38(13) . . ?
C7 O3 C4 109.88(13) . . ?
C3 O4 H04 107.7(17) . . ?
C1 O5 C8 112.77(14) . . ?
C10 N1 C2 114.87(13) . . ?
C10 N1 C9 109.40(14) . . ?
C2 N1 C9 113.95(14) . . ?
O5 C1 O1 111.41(13) . . ?
O5 C1 C2 109.42(13) . . ?
O1 C1 C2 110.55(14) . . ?
O5 C1 H1 108.5 . . ?
O1 C1 H1 108.5 . . ?
C2 C1 H1 108.5 . . ?
N1 C2 C1 110.02(13) . . ?
N1 C2 C3 117.64(13) . . ?
C1 C2 C3 110.40(13) . . ?
N1 C2 H2 106.0 . . ?
C1 C2 H2 106.0 . . ?
C3 C2 H2 106.0 . . ?
O4 C3 C4 111.73(14) . . ?
O4 C3 C2 108.12(13) . . ?
C4 C3 C2 106.36(13) . . ?
O4 C3 H3 110.2 . . ?
C4 C3 H3 110.2 . . ?
C2 C3 H3 110.2 . . ?
O3 C4 C3 110.21(13) . . ?
O3 C4 C5 108.37(13) . . ?
C3 C4 C5 111.27(14) . . ?
O3 C4 H4 109.0 . . ?
C3 C4 H4 109.0 . . ?
C5 C4 H4 109.0 . . ?
O1 C5 C6 109.50(13) . . ?
O1 C5 C4 109.98(13) . . ?
C6 C5 C4 107.83(14) . . ?
O1 C5 H5 109.8 . . ?
C6 C5 H5 109.8 . . ?
C4 C5 H5 109.8 . . ?
O2 C6 C5 107.69(13) . . ?
O2 C6 H61 110.2 . . ?
C5 C6 H61 110.2 . . ?
O2 C6 H62 110.2 . . ?
C5 C6 H62 110.2 . . ?
H61 C6 H62 108.5 . . ?
O2 C7 O3 111.24(14) . . ?
O2 C7 C40 108.98(14) . . ?
O3 C7 C40 107.09(14) . . ?
O2 C7 H7 109.8 . . ?
O3 C7 H7 109.8 . . ?
C40 C7 H7 109.8 . . ?
O5 C8 H81 109.5 . . ?
O5 C8 H82 109.5 . . ?
H81 C8 H82 109.5 . . ?
O5 C8 H83 109.5 . . ?
H81 C8 H83 109.5 . . ?
H82 C8 H83 109.5 . . ?
N1 C9 C20 112.90(14) . . ?
N1 C9 H91 109.0 . . ?
C20 C9 H91 109.0 . . ?
N1 C9 H92 109.0 . . ?
C20 C9 H92 109.0 . . ?
H91 C9 H92 107.8 . . ?
N1 C10 C30 112.46(14) . . ?
N1 C10 H101 109.1 . . ?
C30 C10 H101 109.1 . . ?
N1 C10 H102 109.1 . . ?
C30 C10 H102 109.1 . . ?
H101 C10 H102 107.8 . . ?
C25 C20 C21 118.59(17) . . ?
C25 C20 C9 120.84(17) . . ?
C21 C20 C9 120.57(17) . . ?
C22 C21 C20 120.61(19) . . ?
C22 C21 H21 119.7 . . ?
C20 C21 H21 119.7 . . ?
C23 C22 C21 120.18(19) . . ?
C23 C22 H22 119.9 . . ?
C21 C22 H22 119.9 . . ?
C24 C23 C22 120.12(19) . . ?
C24 C23 H23 119.9 . . ?
C22 C23 H23 119.9 . . ?
C23 C24 C25 119.63(19) . . ?
C23 C24 H24 120.2 . . ?
C25 C24 H24 120.2 . . ?
C20 C25 C24 120.87(18) . . ?
C20 C25 H25 119.6 . . ?
C24 C25 H25 119.6 . . ?
C35 C30 C31 119.04(17) . . ?
C35 C30 C10 121.10(17) . . ?
C31 C30 C10 119.69(17) . . ?
C32 C31 C30 120.35(18) . . ?
C32 C31 H31 119.8 . . ?
C30 C31 H31 119.8 . . ?
C31 C32 C33 120.16(19) . . ?
C31 C32 H32 119.9 . . ?
C33 C32 H32 119.9 . . ?
C34 C33 C32 119.90(18) . . ?
C34 C33 H33 120.1 . . ?
C32 C33 H33 120.1 . . ?
C33 C34 C35 119.72(19) . . ?
C33 C34 H34 120.1 . . ?
C35 C34 H34 120.1 . . ?
C30 C35 C34 120.77(19) . . ?
C30 C35 H35 119.6 . . ?
C34 C35 H35 119.6 . . ?
C41 C40 C45 119.54(17) . . ?
C41 C40 C7 120.47(16) . . ?
C45 C40 C7 119.85(17) . . ?
C40 C41 C42 120.35(18) . . ?
C40 C41 H41 119.8 . . ?
C42 C41 H41 119.8 . . ?
C43 C42 C41 119.66(19) . . ?
C43 C42 H42 120.2 . . ?
C41 C42 H42 120.2 . . ?
C44 C43 C42 120.16(18) . . ?
C44 C43 H43 119.9 . . ?
C42 C43 H43 119.9 . . ?
C43 C44 C45 120.15(18) . . ?
C43 C44 H44 119.9 . . ?
C45 C44 H44 119.9 . . ?
C44 C45 C40 120.13(18) . . ?
C44 C45 H45 119.9 . . ?
C40 C45 H45 119.9 . . ?

loop_
_geom_bond_atom_site_label_1
_geom_bond_atom_site_label_2
_geom_bond_distance
_geom_bond_site_symmetry_2
_geom_bond_publ_flag
O1 C5 1.437(2) . ?
O1 C1 1.437(2) . ?
O2 C7 1.414(2) . ?
O2 C6 1.436(2) . ?
O3 C7 1.431(2) . ?
O3 C4 1.4337(19) . ?
O4 C3 1.426(2) . ?
O4 H04 0.83(3) . ?
O5 C1 1.406(2) . ?
O5 C8 1.438(2) . ?
N1 C10 1.469(2) . ?
N1 C2 1.468(2) . ?
N1 C9 1.483(2) . ?
C1 C2 1.538(2) . ?
C1 H1 1.0000 . ?
C2 C3 1.540(2) . ?
C2 H2 1.0000 . ?
C3 C4 1.520(2) . ?
C3 H3 1.0000 . ?
C4 C5 1.529(2) . ?
C4 H4 1.0000 . ?
C5 C6 1.521(2) . ?
C5 H5 1.0000 . ?
C6 H61 0.9900 . ?
C6 H62 0.9900 . ?
C7 C40 1.506(2) . ?
C7 H7 1.0000 . ?
C8 H81 0.9700 . ?
C8 H82 0.9700 . ?
C8 H83 0.9700 . ?
C9 C20 1.513(2) . ?
C9 H91 0.9900 . ?
C9 H92 0.9900 . ?
C10 C30 1.514(2) . ?
C10 H101 0.9900 . ?
C10 H102 0.9900 . ?
C20 C25 1.396(3) . ?
C20 C21 1.398(3) . ?
C21 C22 1.392(3) . ?
C21 H21 0.9500 . ?
C22 C23 1.387(3) . ?
C22 H22 0.9500 . ?
C23 C24 1.388(3) . ?
C23 H23 0.9500 . ?
C24 C25 1.399(3) . ?
C24 H24 0.9500 . ?
C25 H25 0.9500 . ?
C30 C35 1.392(3) . ?
C30 C31 1.399(3) . ?
C31 C32 1.391(3) . ?
C31 H31 0.9500 . ?
C32 C33 1.397(3) . ?
C32 H32 0.9500 . ?
C33 C34 1.388(3) . ?
C33 H33 0.9500 . ?
C34 C35 1.400(3) . ?
C34 H34 0.9500 . ?
C35 H35 0.9500 . ?
C40 C41 1.390(3) . ?
C40 C45 1.397(3) . ?
C41 C42 1.399(3) . ?
C41 H41 0.9500 . ?
C42 C43 1.391(3) . ?
C42 H42 0.9500 . ?
C43 C44 1.389(3) . ?
C43 H43 0.9500 . ?
C44 C45 1.391(3) . ?
C44 H44 0.9500 . ?
C45 H45 0.9500 . ?

loop_
_geom_hbond_atom_site_label_D
_geom_hbond_atom_site_label_H
_geom_hbond_atom_site_label_A
_geom_hbond_distance_DH
_geom_hbond_distance_HA
_geom_hbond_distance_DA
_geom_hbond_angle_DHA
_geom_hbond_site_symmetry_A
O4 H04 O1 0.83(3) 2.00(3) 2.7940(18) 159(2) 1_655

loop_
_geom_torsion_atom_site_label_1
_geom_torsion_atom_site_label_2
_geom_torsion_atom_site_label_3
_geom_torsion_atom_site_label_4
_geom_torsion
_geom_torsion_site_symmetry_1
_geom_torsion_site_symmetry_2
_geom_torsion_site_symmetry_3
_geom_torsion_site_symmetry_4
_geom_torsion_publ_flag
C8 O5 C1 O1 70.91(18) . . . . ?
C8 O5 C1 C2 -166.53(15) . . . . ?
C5 O1 C1 O5 62.60(17) . . . . ?
C5 O1 C1 C2 -59.31(16) . . . . ?
C10 N1 C2 C1 -90.18(16) . . . . ?
C9 N1 C2 C1 142.48(14) . . . . ?
C10 N1 C2 C3 37.4(2) . . . . ?
C9 N1 C2 C3 -89.96(17) . . . . ?
O5 C1 C2 N1 66.57(17) . . . . ?
O1 C1 C2 N1 -170.36(12) . . . . ?
O5 C1 C2 C3 -64.90(18) . . . . ?
O1 C1 C2 C3 58.17(17) . . . . ?
N1 C2 C3 O4 56.06(18) . . . . ?
C1 C2 C3 O4 -176.56(13) . . . . ?
N1 C2 C3 C4 176.20(14) . . . . ?
C1 C2 C3 C4 -56.43(17) . . . . ?
C7 O3 C4 C3 177.21(14) . . . . ?
C7 O3 C4 C5 -60.81(16) . . . . ?
O4 C3 C4 O3 -64.56(17) . . . . ?
C2 C3 C4 O3 177.67(13) . . . . ?
O4 C3 C4 C5 175.19(13) . . . . ?
C2 C3 C4 C5 57.42(16) . . . . ?
C1 O1 C5 C6 177.76(13) . . . . ?
C1 O1 C5 C4 59.45(17) . . . . ?
O3 C4 C5 O1 179.15(13) . . . . ?
C3 C4 C5 O1 -59.53(17) . . . . ?
O3 C4 C5 C6 59.80(16) . . . . ?
C3 C4 C5 C6 -178.87(14) . . . . ?
C7 O2 C6 C5 58.81(18) . . . . ?
O1 C5 C6 O2 -177.25(14) . . . . ?
C4 C5 C6 O2 -57.61(17) . . . . ?
C6 O2 C7 O3 -60.65(18) . . . . ?
C6 O2 C7 C40 -178.49(14) . . . . ?
C4 O3 C7 O2 60.99(17) . . . . ?
C4 O3 C7 C40 179.96(14) . . . . ?
C10 N1 C9 C20 171.64(15) . . . . ?
C2 N1 C9 C20 -58.2(2) . . . . ?
C2 N1 C10 C30 150.49(15) . . . . ?
C9 N1 C10 C30 -79.89(18) . . . . ?
N1 C9 C20 C25 115.50(18) . . . . ?
N1 C9 C20 C21 -64.4(2) . . . . ?
N1 C10 C30 C35 125.85(17) . . . . ?
N1 C10 C30 C31 -58.9(2) . . . . ?
O2 C7 C40 C41 -139.15(17) . . . . ?
O3 C7 C40 C41 100.42(19) . . . . ?
O2 C7 C40 C45 45.2(2) . . . . ?
O3 C7 C40 C45 -75.3(2) . . . . ?

loop_
_cod_related_entry_id
_cod_related_entry_database
_cod_related_entry_code
1 ChemSpider 9377111
